data_7049445
loop_
_publ_author_name
'Nefedov, Sergey E.'
'Birin, Kirill P.'
'Bessmertnykh-Lemeune, Alla'
'Enakieva, Yulia Y.'
'Sinelshchikova, Anna A.'
'Gorbunova, Yulia G.'
'Tsivadze, Aslan Y.'
'Stern, Christine'
'Fang, Yuanyuan'
'Kadish, Karl M.'

_publ_section_title
;
 Coordination self-assembly through weak interactions in
 meso-dialkoxyphosphoryl-substituted zinc porphyrinates.
;
_journal_issue 16
_journal_name_full 'Dalton transactions (Cambridge, England : 2003)'
_journal_page_first 5372
_journal_page_last 5383
_journal_paper_doi 10.1039/c9dt00706g
_journal_volume 48
_journal_year 2019
_chemical_formula_sum 'C152 H140 N16 O20 P4 Zn4'
_chemical_formula_weight 2896.15
_space_group_crystal_system tetragonal
_space_group_IT_number 114
_space_group_name_Hall 'P -4 2n'
_space_group_name_H-M_alt 'P -4 21 c'
_symmetry_space_group_name_Hall 'P -4 2n'
_symmetry_space_group_name_H-M 'P -4 21 c'
_atom_sites_solution_hydrogens geom
_audit_creation_method SHELXL-2014/7
_audit_update_record
;
2018-05-23 deposited with the CCDC.    2019-03-25 downloaded from the CCDC.
;
_cell_angle_alpha 90
_cell_angle_beta 90
_cell_angle_gamma 90
_cell_formula_units_Z 2
_cell_length_a 20.973(4)
_cell_length_b 20.973(4)
_cell_length_c 15.568(4)
_cell_measurement_reflns_used 3209
_cell_measurement_temperature 150(2)
_cell_measurement_theta_max 26.40
_cell_measurement_theta_min 2.25
_cell_volume 6848(3)
_computing_structure_refinement 'SHELXL-2014/7 (Sheldrick, 2014)'
_diffrn_ambient_temperature 150(2)
_diffrn_measured_fraction_theta_full 0.998
_diffrn_measured_fraction_theta_max 0.998
_diffrn_measurement_device_type 'Bruker APEX-II CCD'
_diffrn_measurement_method '\f and \w scans'
_diffrn_radiation_type MoK\a
_diffrn_radiation_wavelength 0.71073
_diffrn_reflns_av_R_equivalents 0.2027
_diffrn_reflns_av_unetI/netI 0.1346
_diffrn_reflns_Laue_measured_fraction_full 0.998
_diffrn_reflns_Laue_measured_fraction_max 0.998
_diffrn_reflns_limit_h_max 26
_diffrn_reflns_limit_h_min -25
_diffrn_reflns_limit_k_max 26
_diffrn_reflns_limit_k_min -26
_diffrn_reflns_limit_l_max 19
_diffrn_reflns_limit_l_min -19
_diffrn_reflns_number 52423
_diffrn_reflns_point_group_measured_fraction_full 0.999
_diffrn_reflns_point_group_measured_fraction_max 0.999
_diffrn_reflns_theta_full 25.242
_diffrn_reflns_theta_max 27.000
_diffrn_reflns_theta_min 2.342
_exptl_absorpt_coefficient_mu 0.814
_exptl_absorpt_correction_T_max 0.812
_exptl_absorpt_correction_T_min 0.748
_exptl_absorpt_correction_type multi-scan
_exptl_absorpt_process_details sadabs
_exptl_crystal_colour purple
_exptl_crystal_density_diffrn 1.405
_exptl_crystal_description prizm
_exptl_crystal_F_000 3008
_exptl_crystal_size_max 0.220
_exptl_crystal_size_mid 0.200
_exptl_crystal_size_min 0.180
_refine_diff_density_max 1.188
_refine_diff_density_min -0.574
_refine_diff_density_rms 0.104
_refine_ls_abs_structure_details
;
 Refined as an inversion twin.
;
_refine_ls_abs_structure_Flack 0.07(4)
_refine_ls_extinction_method none
_refine_ls_goodness_of_fit_ref 1.088
_refine_ls_hydrogen_treatment constr
_refine_ls_matrix_type full
_refine_ls_number_parameters 435
_refine_ls_number_reflns 7469
_refine_ls_number_restraints 0
_refine_ls_restrained_S_all 1.088
_refine_ls_R_factor_all 0.1645
_refine_ls_R_factor_gt 0.0872
_refine_ls_shift/su_max 0.001
_refine_ls_shift/su_mean 0.000
_refine_ls_structure_factor_coef Fsqd
_refine_ls_weighting_details 'w=1/[\s^2^(Fo^2^)+(0.1159P)^2^] where P=(Fo^2^+2Fc^2^)/3'
_refine_ls_weighting_scheme calc
_refine_ls_wR_factor_gt 0.2020
_refine_ls_wR_factor_ref 0.2377
_reflns_Friedel_coverage 0.832
_reflns_Friedel_fraction_full 1.000
_reflns_Friedel_fraction_max 1.000
_reflns_number_gt 4099
_reflns_number_total 7469
_reflns_threshold_expression 'I > 2\s(I)'
_cod_data_source_file c9dt00706g2.cif
_cod_data_source_block mZn4ome
_cod_depositor_comments 'Adding full bibliography for 7049441--7049445.cif.'
_cod_database_code 7049445
_shelx_shelxl_version_number 2014/7
_shelx_space_group_comment
;
The symmetry employed for this shelxl refinement is uniquely defined
by the following loop, which should always be used as a source of
symmetry information in preference to the above space-group names.
They are only intended as comments.
;
_shelx_estimated_absorpt_t_min 0.841
_shelx_estimated_absorpt_t_max 0.867

loop_
_space_group_symop_operation_xyz
'x, y, z'
'-x, -y, z'
'y, -x, -z'
'-y, x, -z'
'-x+1/2, y+1/2, -z+1/2'
'x+1/2, -y+1/2, -z+1/2'
'-y+1/2, -x+1/2, z+1/2'
'y+1/2, x+1/2, z+1/2'

loop_
_atom_site_label
_atom_site_type_symbol
_atom_site_fract_x
_atom_site_fract_y
_atom_site_fract_z
_atom_site_U_iso_or_equiv
_atom_site_adp_type
_atom_site_occupancy
_atom_site_site_symmetry_order
_atom_site_calc_flag
_atom_site_refinement_flags_posn
_atom_site_refinement_flags_adp
Zn1 Zn 0.26481(7) 0.05855(7) 0.01190(8) 0.0393(4) Uani 1 1 d . .
P1 P 0.19546(18) -0.06217(19) -0.08496(19) 0.0524(10) Uani 1 1 d . .
O1 O 0.2180(4) -0.0276(4) -0.0098(5) 0.053(2) Uani 1 1 d . .
O2 O 0.1531(5) -0.0195(5) -0.1447(6) 0.061(3) Uani 1 1 d . .
O3 O 0.2481(5) -0.0791(4) -0.1503(5) 0.053(3) Uani 1 1 d . .
O4 O 0.2034(6) 0.1554(6) -0.5475(5) 0.078(3) Uani 1 1 d . .
O5 O 0.2970(6) -0.0257(6) 0.5838(5) 0.078(3) Uani 1 1 d . .
N1 N 0.3272(5) 0.0564(5) -0.0928(6) 0.042(3) Uani 1 1 d . .
N2 N 0.3350(6) 0.0202(6) 0.0869(6) 0.049(3) Uani 1 1 d . .
N3 N 0.2172(5) 0.0863(5) 0.1211(6) 0.040(3) Uani 1 1 d . .
N4 N 0.2093(5) 0.1223(5) -0.0566(5) 0.044(3) Uani 1 1 d . .
C1 C 0.3815(6) 0.0206(6) -0.0967(7) 0.035(3) Uani 1 1 d . .
C2 C 0.4031(6) 0.0146(6) -0.1831(7) 0.041(3) Uani 1 1 d . .
H2A H 0.4460 0.0335 -0.1895 0.050 Uiso 1 1 calc R U
H2B H 0.4050 -0.0308 -0.2001 0.050 Uiso 1 1 calc R U
C3 C 0.3595(6) 0.0469(6) -0.2329(7) 0.039(3) Uani 1 1 d . .
H3A H 0.3397 0.0176 -0.2751 0.046 Uiso 1 1 calc R U
H3B H 0.3807 0.0819 -0.2646 0.046 Uiso 1 1 calc R U
C4 C 0.3109(6) 0.0727(5) -0.1750(7) 0.037(3) Uani 1 1 d . .
C5 C 0.2616(6) 0.1094(6) -0.1984(7) 0.035(3) Uani 1 1 d . .
C6 C 0.2494(6) 0.1210(8) -0.2931(7) 0.053(4) Uani 1 1 d . .
C7 C 0.2880(7) 0.1616(7) -0.3380(8) 0.054(4) Uani 1 1 d . .
H7A H 0.3241 0.1806 -0.3113 0.064 Uiso 1 1 calc R U
C8 C 0.2732(8) 0.1750(8) -0.4262(8) 0.061(4) Uani 1 1 d . .
H8A H 0.2990 0.2038 -0.4579 0.074 Uiso 1 1 calc R U
C9 C 0.2225(8) 0.1466(8) -0.4642(7) 0.057(4) Uani 1 1 d . .
C10 C 0.2437(10) 0.1981(10) -0.5976(9) 0.098(7) Uani 1 1 d . .
H10A H 0.2267 0.2018 -0.6560 0.147 Uiso 1 1 calc R U
H10B H 0.2871 0.1809 -0.5999 0.147 Uiso 1 1 calc R U
H10C H 0.2444 0.2403 -0.5705 0.147 Uiso 1 1 calc R U
C11 C 0.1842(8) 0.1040(9) -0.4199(9) 0.070(5) Uani 1 1 d . .
H11A H 0.1499 0.0827 -0.4475 0.084 Uiso 1 1 calc R U
C12 C 0.1978(8) 0.0937(8) -0.3344(9) 0.064(4) Uani 1 1 d . .
H12A H 0.1704 0.0666 -0.3023 0.077 Uiso 1 1 calc R U
C13 C 0.2136(7) 0.1363(7) -0.1428(8) 0.048(3) Uani 1 1 d . .
C14 C 0.1673(7) 0.1806(8) -0.1669(8) 0.063(5) Uani 1 1 d . .
H14A H 0.1611 0.1979 -0.2227 0.076 Uiso 1 1 calc R U
C15 C 0.1344(8) 0.1935(8) -0.0982(9) 0.072(5) Uani 1 1 d . .
H15A H 0.1000 0.2229 -0.0951 0.086 Uiso 1 1 calc R U
C16 C 0.1583(7) 0.1562(7) -0.0276(8) 0.059(4) Uani 1 1 d . .
C17 C 0.1552(9) -0.1327(8) -0.0587(7) 0.071(5) Uani 1 1 d . .
C18 C 0.1626(8) 0.1191(8) 0.1275(7) 0.063(5) Uani 1 1 d . .
C19 C 0.1403(8) 0.1231(8) 0.2168(8) 0.064(5) Uani 1 1 d . .
H19A H 0.1041 0.1454 0.2378 0.076 Uiso 1 1 calc R U
C20 C 0.1823(9) 0.0886(8) 0.2620(8) 0.074(5) Uani 1 1 d . .
H20A H 0.1805 0.0810 0.3221 0.088 Uiso 1 1 calc R U
C21 C 0.2308(6) 0.0647(7) 0.2040(7) 0.043(3) Uani 1 1 d . .
C22 C 0.2819(7) 0.0256(7) 0.2261(8) 0.050(4) Uani 1 1 d . .
C23 C 0.2849(7) 0.0072(6) 0.3214(7) 0.042(3) Uani 1 1 d . .
C24 C 0.2430(7) -0.0331(6) 0.3572(8) 0.050(4) Uani 1 1 d . .
H24A H 0.2111 -0.0523 0.3225 0.060 Uiso 1 1 calc R U
C25 C 0.2457(8) -0.0469(8) 0.4443(8) 0.069(5) Uani 1 1 d . .
H25A H 0.2161 -0.0759 0.4691 0.082 Uiso 1 1 calc R U
C26 C 0.2911(6) -0.0187(7) 0.4939(8) 0.049(3) Uani 1 1 d . .
C27 C 0.2509(10) -0.0665(10) 0.6226(8) 0.099(7) Uani 1 1 d . .
H27A H 0.2544 -0.0636 0.6853 0.149 Uiso 1 1 calc R U
H27B H 0.2587 -0.1106 0.6045 0.149 Uiso 1 1 calc R U
H27C H 0.2081 -0.0535 0.6048 0.149 Uiso 1 1 calc R U
C28 C 0.3338(8) 0.0265(8) 0.4588(7) 0.065(5) Uani 1 1 d . .
H28A H 0.3634 0.0489 0.4938 0.078 Uiso 1 1 calc R U
C29 C 0.3306(7) 0.0366(9) 0.3716(8) 0.065(5) Uani 1 1 d . .
H29A H 0.3605 0.0645 0.3453 0.078 Uiso 1 1 calc R U
C30 C 0.3306(6) 0.0055(6) 0.1748(7) 0.036(3) Uani 1 1 d . .
C31 C 0.3812(7) -0.0350(7) 0.1972(8) 0.054(4) Uani 1 1 d . .
H31A H 0.3884 -0.0527 0.2526 0.065 Uiso 1 1 calc R U
C32 C 0.4184(6) -0.0451(8) 0.1262(8) 0.059(4) Uani 1 1 d . .
H32A H 0.4564 -0.0697 0.1223 0.071 Uiso 1 1 calc R U
C33 C 0.3879(6) -0.0108(7) 0.0604(8) 0.045(3) Uani 1 1 d . .
C34 C 0.4103(7) -0.0090(6) -0.0268(7) 0.047(3) Uani 1 1 d . .
H34A H 0.4493 -0.0305 -0.0380 0.056 Uiso 1 1 calc R U
C35 C 0.0938(9) 0.0120(11) -0.1041(15) 0.103(5) Uani 1 1 d . .
H35A H 0.0632 -0.0208 -0.0846 0.124 Uiso 1 1 calc R U
H35B H 0.1062 0.0386 -0.0542 0.124 Uiso 1 1 calc R U
C36 C 0.0646(9) 0.0530(10) -0.1741(15) 0.103(5) Uani 1 1 d . .
H36A H 0.0206 0.0636 -0.1588 0.155 Uiso 1 1 calc R U
H36B H 0.0650 0.0296 -0.2286 0.155 Uiso 1 1 calc R U
H36C H 0.0894 0.0924 -0.1803 0.155 Uiso 1 1 calc R U
C37 C 0.2981(9) -0.1245(8) -0.1262(10) 0.075(6) Uani 1 1 d . .
H37A H 0.2897 -0.1401 -0.0672 0.091 Uiso 1 1 calc R U
H37B H 0.3397 -0.1022 -0.1256 0.091 Uiso 1 1 calc R U
C38 C 0.3024(11) -0.1799(9) -0.1846(12) 0.106(7) Uani 1 1 d . .
H38A H 0.3443 -0.2002 -0.1782 0.159 Uiso 1 1 calc R U
H38B H 0.2970 -0.1656 -0.2441 0.159 Uiso 1 1 calc R U
H38C H 0.2689 -0.2107 -0.1703 0.159 Uiso 1 1 calc R U

loop_
_atom_site_aniso_label
_atom_site_aniso_U_11
_atom_site_aniso_U_22
_atom_site_aniso_U_33
_atom_site_aniso_U_23
_atom_site_aniso_U_13
_atom_site_aniso_U_12
Zn1 0.0514(9) 0.0503(9) 0.0161(5) 0.0015(6) 0.0019(6) 0.0122(7)
P1 0.066(2) 0.068(3) 0.0229(14) 0.0057(17) -0.0022(16) -0.028(2)
O1 0.068(6) 0.069(6) 0.023(4) 0.001(4) 0.003(4) -0.017(5)
O2 0.076(7) 0.072(7) 0.035(5) 0.009(5) -0.007(5) -0.027(6)
O3 0.080(7) 0.054(6) 0.026(4) -0.001(4) 0.006(5) -0.013(5)
O4 0.112(7) 0.108(7) 0.015(3) 0.018(4) 0.003(4) 0.006(5)
O5 0.112(7) 0.108(7) 0.015(3) 0.018(4) 0.003(4) 0.006(5)
N1 0.053(7) 0.051(7) 0.021(4) 0.003(5) 0.000(4) 0.005(6)
N2 0.071(8) 0.061(8) 0.014(5) 0.010(5) -0.008(5) -0.008(6)
N3 0.053(7) 0.049(6) 0.018(4) 0.007(4) 0.001(4) 0.030(5)
N4 0.058(7) 0.061(7) 0.013(4) 0.003(4) 0.001(4) 0.012(6)
C1 0.048(8) 0.036(7) 0.020(5) -0.003(5) 0.005(5) 0.004(6)
C2 0.048(8) 0.039(7) 0.038(6) -0.005(6) 0.012(6) -0.005(6)
C3 0.056(8) 0.039(7) 0.020(5) -0.003(5) 0.010(5) 0.011(6)
C4 0.053(8) 0.027(7) 0.030(6) -0.003(5) 0.009(6) 0.003(6)
C5 0.043(7) 0.032(7) 0.030(6) -0.001(5) 0.006(6) -0.006(6)
C6 0.045(9) 0.090(11) 0.025(6) 0.004(7) 0.005(6) 0.012(8)
C7 0.055(9) 0.077(10) 0.029(6) 0.001(7) 0.000(6) 0.007(8)
C8 0.070(10) 0.083(11) 0.031(7) 0.013(7) 0.005(7) -0.007(9)
C9 0.068(10) 0.087(11) 0.017(6) -0.001(6) 0.000(6) 0.003(9)
C10 0.133(17) 0.132(16) 0.030(7) 0.022(9) -0.013(9) -0.038(14)
C11 0.072(11) 0.104(14) 0.034(7) 0.011(8) -0.023(8) -0.015(10)
C12 0.076(11) 0.077(11) 0.038(7) 0.001(7) 0.006(8) -0.014(9)
C13 0.059(9) 0.060(9) 0.025(6) 0.003(6) 0.009(6) -0.001(7)
C14 0.071(10) 0.094(12) 0.025(6) 0.017(7) 0.011(6) 0.042(9)
C15 0.073(11) 0.107(14) 0.036(7) 0.022(8) 0.005(7) 0.045(11)
C16 0.084(11) 0.073(10) 0.019(6) 0.009(6) 0.006(6) 0.041(9)
C17 0.102(13) 0.094(12) 0.017(6) 0.004(7) -0.012(7) -0.069(11)
C18 0.080(11) 0.097(12) 0.012(5) 0.011(6) -0.001(6) 0.028(10)
C19 0.081(11) 0.083(11) 0.027(6) 0.002(7) 0.007(7) 0.052(9)
C20 0.108(14) 0.090(12) 0.022(6) 0.003(7) -0.002(8) 0.049(11)
C21 0.056(8) 0.057(8) 0.017(5) -0.003(6) 0.006(5) 0.012(8)
C22 0.064(10) 0.060(9) 0.026(6) 0.002(6) -0.002(6) 0.005(8)
C23 0.060(9) 0.050(8) 0.016(5) 0.009(5) 0.001(5) 0.003(7)
C24 0.063(10) 0.052(9) 0.034(6) 0.005(6) -0.007(6) -0.008(7)
C25 0.111(14) 0.076(11) 0.019(6) 0.004(6) 0.006(7) -0.026(10)
C26 0.059(8) 0.068(9) 0.020(6) 0.004(6) -0.001(6) 0.000(7)
C27 0.141(19) 0.139(17) 0.018(6) 0.013(9) 0.007(9) -0.032(16)
C28 0.084(11) 0.096(12) 0.014(5) 0.000(7) -0.011(6) -0.008(10)
C29 0.052(9) 0.122(14) 0.022(6) 0.014(7) -0.003(6) -0.005(9)
C30 0.036(7) 0.049(8) 0.021(5) 0.008(5) -0.005(5) 0.014(6)
C31 0.065(10) 0.071(10) 0.027(6) 0.003(6) 0.007(6) 0.012(8)
C32 0.039(8) 0.105(13) 0.033(6) 0.020(8) 0.001(6) 0.019(8)
C33 0.030(8) 0.065(10) 0.041(7) 0.001(7) 0.002(6) 0.012(7)
C34 0.056(8) 0.055(8) 0.028(6) -0.008(6) 0.001(6) -0.014(7)
C35 0.061(8) 0.118(12) 0.130(13) 0.037(10) -0.011(9) -0.009(9)
C36 0.061(8) 0.118(12) 0.130(13) 0.037(10) -0.011(9) -0.009(9)
C37 0.088(13) 0.081(13) 0.057(9) -0.022(9) 0.022(9) -0.058(11)
C38 0.144(19) 0.097(15) 0.077(13) -0.016(12) -0.034(13) -0.013(14)

loop_
_atom_type_symbol
_atom_type_description
_atom_type_scat_dispersion_real
_atom_type_scat_dispersion_imag
_atom_type_scat_source
C C 0.0033 0.0016 'International Tables Vol C Tables 4.2.6.8 and 6.1.1.4'
H H 0.0000 0.0000 'International Tables Vol C Tables 4.2.6.8 and 6.1.1.4'
N N 0.0061 0.0033 'International Tables Vol C Tables 4.2.6.8 and 6.1.1.4'
O O 0.0106 0.0060 'International Tables Vol C Tables 4.2.6.8 and 6.1.1.4'
P P 0.1023 0.0942 'International Tables Vol C Tables 4.2.6.8 and 6.1.1.4'
Zn Zn 0.2839 1.4301 'International Tables Vol C Tables 4.2.6.8 and 6.1.1.4'

loop_
_geom_angle_atom_site_label_1
_geom_angle_atom_site_label_2
_geom_angle_atom_site_label_3
_geom_angle
_geom_angle_site_symmetry_1
_geom_angle_site_symmetry_3
N2 Zn1 N3 89.4(4) . .
N2 Zn1 N4 162.6(4) . .
N3 Zn1 N4 88.3(4) . .
N2 Zn1 N1 89.2(4) . .
N3 Zn1 N1 162.8(4) . .
N4 Zn1 N1 88.0(4) . .
N2 Zn1 O1 95.2(4) . .
N3 Zn1 O1 98.7(4) . .
N4 Zn1 O1 102.2(4) . .
N1 Zn1 O1 98.6(4) . .
O1 P1 O3 114.3(5) . .
O1 P1 O2 112.1(6) . .
O3 P1 O2 98.4(6) . .
O1 P1 C17 113.0(5) . .
O3 P1 C17 107.7(7) . .
O2 P1 C17 110.4(7) . .
P1 O1 Zn1 135.7(5) . .
C35 O2 P1 117.3(10) . .
C37 O3 P1 119.5(8) . .
C9 O4 C10 114.8(13) . .
C26 O5 C27 115.0(12) . .
C1 N1 C4 107.7(9) . .
C1 N1 Zn1 124.7(7) . .
C4 N1 Zn1 124.6(8) . .
C33 N2 C30 104.2(11) . .
C33 N2 Zn1 127.4(8) . .
C30 N2 Zn1 126.5(9) . .
C18 N3 C21 105.8(10) . .
C18 N3 Zn1 128.5(7) . .
C21 N3 Zn1 124.9(8) . .
C16 N4 C13 105.4(10) . .
C16 N4 Zn1 127.4(7) . .
C13 N4 Zn1 127.1(9) . .
N1 C1 C34 125.0(10) . .
N1 C1 C2 110.8(10) . .
C34 C1 C2 124.2(12) . .
C3 C2 C1 106.2(11) . .
C2 C3 C4 107.3(10) . .
C5 C4 N1 126.2(11) . .
C5 C4 C3 125.6(10) . .
N1 C4 C3 108.0(10) . .
C4 C5 C13 126.9(11) . .
C4 C5 C6 119.1(10) . .
C13 C5 C6 113.8(11) . .
C7 C6 C12 118.9(12) . .
C7 C6 C5 119.8(12) . .
C12 C6 C5 121.2(13) . .
C6 C7 C8 118.9(14) . .
C9 C8 C7 120.1(14) . .
C8 C9 O4 125.8(14) . .
C8 C9 C11 121.4(12) . .
O4 C9 C11 112.8(14) . .
C12 C11 C9 117.5(15) . .
C11 C12 C6 123.1(15) . .
N4 C13 C14 111.0(11) . .
N4 C13 C5 123.2(12) . .
C14 C13 C5 125.8(11) . .
C15 C14 C13 106.6(12) . .
C14 C15 C16 109.3(13) . .
N4 C16 C15 107.7(11) . .
N4 C16 C17 126.4(11) . 4
C15 C16 C17 125.9(13) . 4
C16 C17 C18 122.0(12) 3 3
C16 C17 P1 121.6(9) 3 .
C18 C17 P1 116.4(10) 3 .
N3 C18 C17 125.6(12) . 4
N3 C18 C19 111.9(10) . .
C17 C18 C19 121.9(13) 4 .
C20 C19 C18 104.9(12) . .
C19 C20 C21 108.7(11) . .
N3 C21 C22 125.2(10) . .
N3 C21 C20 108.6(11) . .
C22 C21 C20 126.2(11) . .
C30 C22 C21 127.9(11) . .
C30 C22 C23 117.3(12) . .
C21 C22 C23 114.7(11) . .
C24 C23 C29 120.1(11) . .
C24 C23 C22 122.2(12) . .
C29 C23 C22 117.6(12) . .
C23 C24 C25 120.8(14) . .
C26 C25 C24 119.5(14) . .
C25 C26 C28 121.0(11) . .
C25 C26 O5 125.3(13) . .
C28 C26 O5 113.4(12) . .
C29 C28 C26 117.0(14) . .
C28 C29 C23 121.6(15) . .
C22 C30 N2 123.5(11) . .
C22 C30 C31 127.5(11) . .
N2 C30 C31 108.9(11) . .
C32 C31 C30 108.9(12) . .
C31 C32 C33 104.5(12) . .
N2 C33 C32 113.5(11) . .
N2 C33 C34 122.9(12) . .
C32 C33 C34 123.6(12) . .
C1 C34 C33 127.5(13) . .
C36 C35 O2 105.9(16) . .
O3 C37 C38 113.4(15) . .

loop_
_geom_bond_atom_site_label_1
_geom_bond_atom_site_label_2
_geom_bond_distance
_geom_bond_site_symmetry_2
Zn1 N2 2.043(11) .
Zn1 N3 2.056(9) .
Zn1 N4 2.069(10) .
Zn1 N1 2.090(10) .
Zn1 O1 2.083(8) .
P1 O1 1.456(9) .
P1 O3 1.543(10) .
P1 O2 1.566(11) .
P1 C17 1.750(15) .
O2 C35 1.54(2) .
O3 C37 1.47(2) .
O4 C9 1.370(14) .
O4 C10 1.458(19) .
O5 C26 1.413(15) .
O5 C27 1.43(2) .
N1 C1 1.366(16) .
N1 C4 1.369(15) .
N2 C33 1.351(16) .
N2 C30 1.407(13) .
N3 C18 1.338(17) .
N3 C21 1.398(14) .
N4 C16 1.361(16) .
N4 C13 1.377(14) .
C1 C34 1.390(17) .
C1 C2 1.424(14) .
C2 C3 1.377(17) .
C3 C4 1.464(15) .
C4 C5 1.340(17) .
C5 C13 1.441(17) .
C5 C6 1.516(15) .
C6 C7 1.367(19) .
C6 C12 1.38(2) .
C7 C8 1.435(17) .
C8 C9 1.35(2) .
C9 C11 1.39(2) .
C11 C12 1.379(19) .
C13 C14 1.395(19) .
C14 C15 1.302(19) .
C15 C16 1.440(18) .
C16 C17 1.447(16) 4
C17 C16 1.447(16) 3
C17 C18 1.454(17) 3
C18 C17 1.454(17) 4
C18 C19 1.469(16) .
C19 C20 1.340(19) .
C20 C21 1.450(18) .
C21 C22 1.392(19) .
C22 C30 1.362(17) .
C22 C23 1.534(15) .
C23 C24 1.340(18) .
C23 C29 1.381(19) .
C24 C25 1.388(17) .
C25 C26 1.362(19) .
C26 C28 1.41(2) .
C28 C29 1.375(16) .
C30 C31 1.404(17) .
C31 C32 1.371(18) .
C32 C33 1.405(17) .
C33 C34 1.438(16) .
C35 C36 1.52(3) .
C37 C38 1.48(2) .
